data_2300000
loop_
_publ_author_name
'Nattamai S. P. Bhuvanesh'
'Joseph H. Reibenspies'
'Peter L. Lee'
'Yuegang Zhang'

_publ_section_title
;
 A novel strategy for <i>ab initio</i> structure determination using
 micro-powder X-ray diffraction: structure solution and refinement of
 3-bromophenylboronic acid and tris(4-bromophenyl)boroxine
;
_journal_issue 4
_journal_name_full 'Journal of Applied Crystallography'
_journal_page_first 632
_journal_page_last 638
_journal_paper_doi 10.1107/S0021889805015827
_journal_volume 38
_journal_year 2005
_chemical_formula_iupac 'Br (C6 H4) B (O H)2'
_chemical_formula_moiety 'H6 O2 B C6 Br'
_chemical_formula_structural 'Br (C6 H4) B (O H)2'
_chemical_formula_sum 'C6 H6 B Br O2'
_chemical_formula_weight 200.83
_chemical_name_systematic
;
3-borophenylboronic acid
;
_space_group_IT_number 14
_symmetry_cell_setting monoclinic
_symmetry_space_group_name_Hall '-P 2ybc'
_symmetry_space_group_name_H-M 'P 1 21/c 1'
_cell_angle_alpha 90.000
_cell_angle_beta 93.357(3)
_cell_angle_gamma 90.000
_cell_formula_units_Z 4
_cell_length_a 15.7797(4)
_cell_length_b 5.3085(2)
_cell_length_c 9.3757(3)
_cell_measurement_temperature 295
_cell_volume 784.02(4)
_computing_cell_refinement 'CRYSFIRE, CHEKCELL'
_computing_data_collection MAR
_computing_data_reduction FIT-2D
_computing_molecular_graphics DIAMOND
_computing_structure_refinement TOPAS
_computing_structure_solution 'DASH & FOX'
_diffrn_ambient_temperature 295
_diffrn_measurement_device_type 1-BM
_diffrn_radiation_monochromator 'PSL Si(111)'
_exptl_absorpt_coefficient_mu 35.0
_exptl_crystal_density_diffrn 1.70
_exptl_crystal_density_method 'not measured'
_refine_ls_extinction_method none
_refine_ls_hydrogen_treatment noref
_refine_ls_number_parameters 30
_refine_ls_shift/su_max .01
_cod_data_source_file aj5037.cif
_cod_data_source_block 3BPBA
_cod_depositor_comments
;
 Marking attached hydrogen atoms.

 Antanas Vaitkus,
 2017-03-27
;
_cod_original_sg_symbol_Hall -P_2ybc
_cod_original_sg_symbol_H-M 'P 21/c'
_cod_database_code 2300000

loop_
_symmetry_equiv_pos_as_xyz
'x, -y+1/2, z+1/2'
'x, y, z'
'-x, -y, -z'
'-x, y+1/2, -z+1/2'

loop_
_atom_site_label
_atom_site_fract_x
_atom_site_fract_y
_atom_site_fract_z
_atom_site_U_iso_or_equiv
_atom_site_thermal_displace_type
_atom_site_occupancy
_atom_site_type_symbol
_atom_site_attached_hydrogens
Br1 0.0792 0.3131 0.6898 1.000 Biso 1 Br 0
C1 0.3173 0.3635 0.5232 1.000 Biso 1 C 0
C2 0.2487 0.3112 0.6049 1.000 Biso 1 C 1
C3 0.1740 0.4509 0.5983 1.000 Biso 1 C 0
C4 0.1693 0.6581 0.5073 1.000 Biso 1 C 1
C5 0.2337 0.7265 0.4197 1.000 Biso 1 C 1
C6 0.3049 0.5794 0.4307 1.000 Biso 1 C 1
B1 0.3991 0.2070 0.5288 1.000 Biso 1 B 0
O1 0.4279 0.1123 0.6588 1.000 Biso 1 O 1
O2 0.4464 0.1663 0.4128 1.000 Biso 1 O 1

loop_
_atom_type_symbol
_atom_type_description
_atom_type_scat_dispersion_real
_atom_type_scat_dispersion_imag
_atom_type_scat_source
Br Br 0.059 1.959 'Obtained from FPRIME incorporated in WINGX'
O O 0.008 0.004 'Obtained from FPRIME incorporated in WINGX'
C C 0.002 0.001 'Obtained from FPRIME incorporated in WINGX'
B B 0.001 0.000 'Obtained from FPRIME incorporated in WINGX'

loop_
_diffrn_radiation_type
_diffrn_radiation_wavelength
synchrotron 0.619383

loop_
_geom_angle_atom_site_label_1
_geom_angle_atom_site_label_2
_geom_angle_atom_site_label_3
_geom_angle
C2 C3 C4 117.61
C2 C3 Br1 117.33
C4 C3 Br1 124.22
C3 C2 C1 123.65
C2 C1 C6 114.02
C2 C1 B1 123.64
C6 C1 B1 122.34
O1 B1 O2 118.66
O1 B1 C1 117.62
O2 B1 C1 123.66
C3 C4 C5 123.61
C6 C5 C4 115.58
C5 C6 C1 125.5

loop_
_geom_bond_atom_site_label_1
_geom_bond_atom_site_label_2
_geom_bond_site_symmetry_2
_geom_bond_distance
_geom_bond_publ_flag
Br1 C3 . 1.913 ?
C3 C2 . 1.391 ?
C3 C4 . 1.391 ?
C2 C1 . 1.390 ?
C1 C6 . 1.444 ?
C1 B1 . 1.533 ?
B1 O1 . 1.371 ?
B1 O2 . 1.372 ?
C4 C5 . 1.392 ?
C5 C6 . 1.367 ?

loop_
_cod_related_entry_id
_cod_related_entry_database
_cod_related_entry_code
1 ChemSpider 2016070
